data_7242293
loop_
_publ_author_name
'Vassilyeva, Olga Yu.'
'Buvaylo, Elena A.'
'Lobko, Yevheniia V.'
'Linnik, Rostyslav P.'
'Kokozay, Vladimir N.'
'Skelton, Brian W.'

_publ_section_title
;
 Organic--inorganic hybrid tetrachlorocadmates as promising fluorescent
 agents for cross-linked polyurethanes: synthesis, crystal structures and
 extended performance analysis
;
_journal_issue 13
_journal_name_full 'RSC Advances'
_journal_page_first 7713
_journal_page_last 7722
_journal_paper_doi 10.1039/D0RA10787E
_journal_volume 11
_journal_year 2021
_chemical_formula_moiety '2(C13 H12 N3), Cd Cl4'
_chemical_formula_sum 'C26 H24 Cd Cl4 N6'
_chemical_formula_weight 674.71
_space_group_IT_number 14
_space_group_name_Hall '-P 2ybc'
_space_group_name_H-M_alt 'P 1 21/c 1'
_symmetry_cell_setting monoclinic
_symmetry_Int_Tables_number 14
_symmetry_space_group_name_Hall '-P 2ybc'
_symmetry_space_group_name_H-M 'P 1 21/c 1'
_atom_sites_solution_hydrogens geom
_audit_block_doi 10.5517/ccdc.csd.cc23rgfs
_audit_creation_date 2019-10-12T08:12:00-00:00
_audit_creation_method 'WinGX routine CIF_UPDATE'
_audit_update_record
;
2019-10-12 deposited with the CCDC.	2021-02-08 downloaded from the CCDC.
;
_cell_angle_alpha 90
_cell_angle_beta 94.998(3)
_cell_angle_gamma 90
_cell_formula_units_Z 4
_cell_length_a 7.5133(2)
_cell_length_b 15.9736(6)
_cell_length_c 22.5132(8)
_cell_measurement_reflns_used 7405
_cell_measurement_temperature 100(2)
_cell_measurement_theta_max 32.3428
_cell_measurement_theta_min 3.3947
_cell_volume 2691.64(16)
_computing_cell_refinement
;
        CrysAlisPro, Agilent Technologies, Version 1.171.35.21 
;
_computing_data_collection
;
        CrysAlisPro, Agilent Technologies, Version 1.171.35.21 
;
_computing_data_reduction
;
        CrysAlisPro, Agilent Technologies, Version 1.171.35.21 
;
_computing_molecular_graphics 'Diamond (Brandenburg, K., (1999)'
_computing_publication_material 'WinGX Farrugia, L. J. (1999)'
_computing_structure_refinement 'SHELXL-2017 (Sheldrick, 2015)'
_computing_structure_solution 'SHELXT (Sheldrick, 2015)'
_diffrn_ambient_temperature 100(2)
_diffrn_detector_area_resol_mean 10.4738
_diffrn_measured_fraction_theta_full 0.997
_diffrn_measured_fraction_theta_max 0.965
_diffrn_measurement_device_type 'Oxford Diffraction Gemini diffractometer'
_diffrn_measurement_method '\w scans'
_diffrn_orient_matrix_UB_11 -0.0652639
_diffrn_orient_matrix_UB_12 0.0288889
_diffrn_orient_matrix_UB_13 0.0082377
_diffrn_orient_matrix_UB_21 0.0677494
_diffrn_orient_matrix_UB_22 0.0302338
_diffrn_orient_matrix_UB_23 0.0067887
_diffrn_orient_matrix_UB_31 -0.0112717
_diffrn_orient_matrix_UB_32 0.0148328
_diffrn_orient_matrix_UB_33 -0.0297966
_diffrn_radiation_monochromator graphite
_diffrn_radiation_type MoK\a
_diffrn_radiation_wavelength 0.71073
_diffrn_reflns_av_R_equivalents 0.0612
_diffrn_reflns_av_unetI/netI 0.1231
_diffrn_reflns_Laue_measured_fraction_full 0.997
_diffrn_reflns_Laue_measured_fraction_max 0.965
_diffrn_reflns_limit_h_max 10
_diffrn_reflns_limit_h_min -10
_diffrn_reflns_limit_k_max 23
_diffrn_reflns_limit_k_min -19
_diffrn_reflns_limit_l_max 29
_diffrn_reflns_limit_l_min -32
_diffrn_reflns_number 29999
_diffrn_reflns_point_group_measured_fraction_full 0.997
_diffrn_reflns_point_group_measured_fraction_max 0.965
_diffrn_reflns_theta_full 25.242
_diffrn_reflns_theta_max 30.998
_diffrn_reflns_theta_min 3.402
_exptl_absorpt_coefficient_mu 1.237
_exptl_absorpt_correction_T_max 0.95
_exptl_absorpt_correction_T_min 0.767
_exptl_absorpt_correction_type analytical
_exptl_absorpt_process_details
;
      CrysAlisPro, Agilent Technologies.
;
_exptl_crystal_colour colourless
_exptl_crystal_density_diffrn 1.665
_exptl_crystal_description needle
_exptl_crystal_F_000 1352
_exptl_crystal_size_max 0.31
_exptl_crystal_size_mid 0.05
_exptl_crystal_size_min 0.04
_refine_diff_density_max 1.942
_refine_diff_density_min -0.8
_refine_diff_density_rms 0.169
_refine_ls_extinction_method none
_refine_ls_goodness_of_fit_ref 1.045
_refine_ls_hydrogen_treatment constr
_refine_ls_matrix_type full
_refine_ls_number_parameters 337
_refine_ls_number_reflns 8604
_refine_ls_number_restraints 0
_refine_ls_restrained_S_all 1.045
_refine_ls_R_factor_all 0.0788
_refine_ls_R_factor_gt 0.0627
_refine_ls_shift/su_max 0
_refine_ls_shift/su_mean 0
_refine_ls_structure_factor_coef Fsqd
_refine_ls_weighting_details 'w=1/[\s^2^(Fo^2^)+33.4690P] where P=(Fo^2^+2Fc^2^)/3'
_refine_ls_weighting_scheme calc
_refine_ls_wR_factor_gt 0.1328
_refine_ls_wR_factor_ref 0.1411
_reflns_Friedel_coverage 0
_reflns_number_gt 7181
_reflns_number_total 8604
_reflns_threshold_expression 'I > 2\s(I)'
_cod_data_source_file d0ra10787e2.cif
_cod_data_source_block lv4825
_cod_original_sg_symbol_H-M 'P 21/c'
_cod_database_code 7242293

loop_
_symmetry_equiv_pos_as_xyz
'x, y, z'
'-x, y+1/2, -z+1/2'
'-x, -y, -z'
'x, -y-1/2, z-1/2'

loop_
_atom_site_label
_atom_site_type_symbol
_atom_site_fract_x
_atom_site_fract_y
_atom_site_fract_z
_atom_site_U_iso_or_equiv
_atom_site_adp_type
_atom_site_occupancy
_atom_site_site_symmetry_order
_atom_site_calc_flag
_atom_site_refinement_flags_posn
_atom_site_refinement_flags_adp
_atom_site_refinement_flags_occupancy
_atom_site_disorder_assembly
_atom_site_disorder_group
Cd1 Cd 0.17915(5) 0.24568(2) 0.12287(2) 0.01381(8) Uani 1 1 d . . . . .
Cl1 Cl -0.10658(17) 0.17405(8) 0.10486(6) 0.0188(2) Uani 1 1 d . . . . .
Cl2 Cl 0.41803(16) 0.14134(8) 0.12693(6) 0.0179(2) Uani 1 1 d . . . . .
Cl3 Cl 0.18792(18) 0.31611(8) 0.22085(5) 0.0183(2) Uani 1 1 d . . . . .
Cl4 Cl 0.22679(18) 0.35524(8) 0.04764(6) 0.0197(2) Uani 1 1 d . . . . .
C11 C 0.7918(7) 0.1466(3) 0.2522(2) 0.0155(9) Uani 1 1 d . . . . .
H11 H 0.743541 0.122098 0.215855 0.019 Uiso 1 1 calc R U . . .
N12 N 0.7850(5) 0.2293(3) 0.26723(19) 0.0140(8) Uani 1 1 d . . . . .
C12 C 0.6876(7) 0.2926(3) 0.2279(2) 0.0169(10) Uani 1 1 d . . . . .
H12A H 0.615337 0.328233 0.25182 0.025 Uiso 1 1 calc R U . . .
H12B H 0.609484 0.263867 0.197212 0.025 Uiso 1 1 calc R U . . .
H12C H 0.773912 0.327195 0.208754 0.025 Uiso 1 1 calc R U . . .
C13 C 0.8681(6) 0.2429(3) 0.3217(2) 0.0135(8) Uani 1 1 d . . . . .
N13A N 0.9288(6) 0.1670(3) 0.34240(19) 0.0137(8) Uani 1 1 d . . . . .
C14 C 1.0257(7) 0.1465(3) 0.3960(2) 0.0169(10) Uani 1 1 d . . . . .
H14 H 1.059348 0.18836 0.424806 0.02 Uiso 1 1 calc R U . . .
C15 C 1.0705(7) 0.0656(3) 0.4059(2) 0.0187(10) Uani 1 1 d . . . . .
H15 H 1.139277 0.051072 0.441851 0.022 Uiso 1 1 calc R U . . .
C16 C 1.0176(7) 0.0011(4) 0.3640(3) 0.0200(10) Uani 1 1 d . . . . .
H16 H 1.046681 -0.055566 0.373056 0.024 Uiso 1 1 calc R U . . .
C17 C 0.9265(7) 0.0207(3) 0.3114(3) 0.0186(10) Uani 1 1 d . . . . .
H17 H 0.893245 -0.021712 0.282979 0.022 Uiso 1 1 calc R U . . .
C17A C 0.8811(7) 0.1056(3) 0.2992(2) 0.0155(9) Uani 1 1 d . . . . .
C21 C 0.6206(7) 0.0671(3) 0.4369(2) 0.0182(10) Uani 1 1 d . . . . .
H21 H 0.679496 0.022377 0.458315 0.022 Uiso 1 1 calc R U . . .
N22 N 0.6077(6) 0.1476(3) 0.45635(19) 0.0147(8) Uani 1 1 d . . . . .
C22 C 0.6961(8) 0.1774(4) 0.5133(2) 0.0227(11) Uani 1 1 d . . . . .
H22A H 0.725149 0.236957 0.509946 0.034 Uiso 1 1 calc R U . . .
H22B H 0.806138 0.145476 0.523024 0.034 Uiso 1 1 calc R U . . .
H22C H 0.615862 0.169748 0.544963 0.034 Uiso 1 1 calc R U . . .
C23 C 0.5137(6) 0.1949(3) 0.4151(2) 0.0135(9) Uani 1 1 d . . . . .
N23A N 0.4689(5) 0.1431(3) 0.36792(19) 0.0125(8) Uani 1 1 d . . . . .
C24 C 0.3689(7) 0.1609(3) 0.3142(2) 0.0154(9) Uani 1 1 d . . . . .
H24 H 0.3228 0.215471 0.305904 0.019 Uiso 1 1 calc R U . . .
C25 C 0.3402(7) 0.0981(4) 0.2746(2) 0.0201(11) Uani 1 1 d . . . . .
H25 H 0.271242 0.108874 0.237981 0.024 Uiso 1 1 calc R U . . .
C26 C 0.4100(7) 0.0160(3) 0.2858(3) 0.0207(11) Uani 1 1 d . . . . .
H26 H 0.390504 -0.026173 0.256188 0.025 Uiso 1 1 calc R U . . .
C27 C 0.5036(7) -0.0024(3) 0.3382(3) 0.0201(11) Uani 1 1 d . . . . .
H27 H 0.548105 -0.057283 0.34611 0.024 Uiso 1 1 calc R U . . .
C27A C 0.5337(7) 0.0624(3) 0.3812(2) 0.0162(9) Uani 1 1 d . . . . .
C131 C 0.8886(6) 0.3225(3) 0.3544(2) 0.0128(9) Uani 1 1 d . . . . .
C136 C 0.9145(7) 0.3981(3) 0.3251(2) 0.0157(9) Uani 1 1 d . . . . .
H136 H 0.926058 0.399439 0.283394 0.019 Uiso 1 1 calc R U . . .
C135 C 0.9229(7) 0.4704(3) 0.3581(2) 0.0177(10) Uani 1 1 d . . . . .
H135 H 0.939097 0.523013 0.33962 0.021 Uiso 1 1 calc R U . . .
C134 C 0.9074(7) 0.4656(3) 0.4186(2) 0.0183(10) Uani 1 1 d . . . . .
H134 H 0.910992 0.515009 0.442169 0.022 Uiso 1 1 calc R U . . .
C133 C 0.8867(7) 0.3884(4) 0.4446(2) 0.0195(10) Uani 1 1 d . . . . .
H133 H 0.879037 0.385925 0.486438 0.023 Uiso 1 1 calc R U . . .
N132 N 0.8768(6) 0.3166(3) 0.41346(19) 0.0165(8) Uani 1 1 d . . . . .
C231 C 0.4658(6) 0.2833(3) 0.4176(2) 0.0134(9) Uani 1 1 d . . . . .
C236 C 0.4245(7) 0.3203(4) 0.4712(2) 0.0192(10) Uani 1 1 d . . . . .
H236 H 0.423964 0.288343 0.506784 0.023 Uiso 1 1 calc R U . . .
C235 C 0.3843(7) 0.4051(4) 0.4705(3) 0.0215(11) Uani 1 1 d . . . . .
H235 H 0.357535 0.432514 0.506124 0.026 Uiso 1 1 calc R U . . .
C234 C 0.3836(7) 0.4493(3) 0.4181(3) 0.0192(10) Uani 1 1 d . . . . .
H234 H 0.356355 0.507347 0.416714 0.023 Uiso 1 1 calc R U . . .
C233 C 0.4238(7) 0.4064(3) 0.3671(2) 0.0197(10) Uani 1 1 d . . . . .
H233 H 0.421111 0.436799 0.33073 0.024 Uiso 1 1 calc R U . . .
N232 N 0.4659(6) 0.3253(3) 0.36614(19) 0.0152(8) Uani 1 1 d . . . . .

loop_
_atom_site_aniso_label
_atom_site_aniso_U_11
_atom_site_aniso_U_22
_atom_site_aniso_U_33
_atom_site_aniso_U_23
_atom_site_aniso_U_13
_atom_site_aniso_U_12
Cd1 0.01355(14) 0.01390(15) 0.01411(15) 0.00011(14) 0.00202(11) 0.00079(14)
Cl1 0.0147(5) 0.0221(6) 0.0194(6) 0.0017(5) 0.0010(4) -0.0022(5)
Cl2 0.0159(5) 0.0196(6) 0.0184(6) -0.0030(5) 0.0019(4) 0.0039(4)
Cl3 0.0231(6) 0.0172(6) 0.0146(5) -0.0023(4) 0.0013(4) 0.0055(5)
Cl4 0.0254(6) 0.0155(5) 0.0187(6) 0.0031(5) 0.0055(5) -0.0007(5)
C11 0.015(2) 0.013(2) 0.018(2) -0.0027(18) 0.0025(18) -0.0021(18)
N12 0.0122(18) 0.014(2) 0.0160(19) -0.0019(15) 0.0016(15) -0.0009(15)
C12 0.018(2) 0.021(2) 0.011(2) -0.0040(19) -0.0040(18) -0.0007(19)
C13 0.0122(19) 0.014(2) 0.015(2) -0.0014(18) 0.0022(15) 0.0003(18)
N13A 0.0136(18) 0.0129(19) 0.0150(19) -0.0026(15) 0.0035(15) -0.0001(15)
C14 0.015(2) 0.016(2) 0.020(2) 0.0009(19) 0.0040(18) 0.0011(18)
C15 0.017(2) 0.020(3) 0.019(2) 0.003(2) 0.0047(19) 0.0015(19)
C16 0.020(2) 0.016(2) 0.026(3) 0.003(2) 0.006(2) -0.001(2)
C17 0.018(2) 0.013(2) 0.025(3) -0.002(2) 0.008(2) -0.0013(19)
C17A 0.013(2) 0.015(2) 0.019(2) -0.0013(19) 0.0053(18) -0.0019(18)
C21 0.014(2) 0.018(2) 0.023(3) 0.002(2) 0.0011(19) 0.0006(19)
N22 0.0138(19) 0.016(2) 0.0145(19) 0.0025(16) 0.0000(15) 0.0005(16)
C22 0.021(3) 0.028(3) 0.018(3) -0.003(2) -0.003(2) 0.000(2)
C23 0.010(2) 0.017(2) 0.014(2) 0.0022(18) 0.0017(16) -0.0004(17)
N23A 0.0116(18) 0.0117(18) 0.0144(19) -0.0022(15) 0.0020(14) -0.0024(15)
C24 0.014(2) 0.016(2) 0.017(2) 0.0022(18) 0.0030(17) -0.0014(18)
C25 0.017(2) 0.026(3) 0.017(2) -0.002(2) 0.0035(19) -0.006(2)
C26 0.021(3) 0.017(2) 0.025(3) -0.005(2) 0.008(2) -0.005(2)
C27 0.017(2) 0.014(2) 0.030(3) -0.004(2) 0.009(2) -0.0016(19)
C27A 0.011(2) 0.015(2) 0.023(3) 0.0009(19) 0.0030(18) 0.0000(17)
C131 0.012(2) 0.013(2) 0.014(2) -0.0002(17) 0.0024(16) 0.0003(17)
C136 0.015(2) 0.016(2) 0.016(2) 0.0013(19) 0.0038(18) 0.0007(18)
C135 0.015(2) 0.013(2) 0.025(3) -0.0014(19) 0.0019(19) 0.0007(18)
C134 0.019(2) 0.016(2) 0.020(3) -0.0081(19) 0.0019(19) 0.0027(19)
C133 0.019(2) 0.022(3) 0.018(2) -0.005(2) 0.0027(19) -0.002(2)
N132 0.018(2) 0.019(2) 0.0123(19) -0.0029(16) 0.0022(15) -0.0036(17)
C231 0.010(2) 0.015(2) 0.015(2) -0.0021(18) 0.0027(16) -0.0024(17)
C236 0.021(2) 0.020(2) 0.017(2) -0.001(2) 0.0049(19) -0.001(2)
C235 0.021(3) 0.020(3) 0.024(3) -0.005(2) 0.006(2) 0.000(2)
C234 0.020(2) 0.014(2) 0.025(3) 0.001(2) 0.004(2) 0.0009(19)
C233 0.021(3) 0.019(3) 0.020(3) 0.006(2) 0.003(2) 0.001(2)
N232 0.0144(19) 0.015(2) 0.017(2) 0.0026(16) 0.0033(15) 0.0018(16)

loop_
_atom_type_symbol
_atom_type_description
_atom_type_scat_dispersion_real
_atom_type_scat_dispersion_imag
_atom_type_scat_source
C C 0.0033 0.0016 'International Tables Vol C Tables 4.2.6.8 and 6.1.1.4'
H H 0 0 'International Tables Vol C Tables 4.2.6.8 and 6.1.1.4'
N N 0.0061 0.0033 'International Tables Vol C Tables 4.2.6.8 and 6.1.1.4'
Cl Cl 0.1484 0.1585 'International Tables Vol C Tables 4.2.6.8 and 6.1.1.4'
Cd Cd -0.8075 1.2024 'International Tables Vol C Tables 4.2.6.8 and 6.1.1.4'

loop_
_exptl_crystal_face_index_h
_exptl_crystal_face_index_k
_exptl_crystal_face_index_l
_exptl_crystal_face_perp_dist
-1 0 0 0.1247
1 0 0 0.1776
0 1 -2 0.0209
0 -1 2 0.0284
0 1 1 0.0049
0 -1 -1 0.0385

loop_
_geom_angle_atom_site_label_1
_geom_angle_atom_site_label_2
_geom_angle_atom_site_label_3
_geom_angle
_geom_angle_site_symmetry_1
_geom_angle_site_symmetry_3
_geom_angle_publ_flag
Cl1 Cd1 Cl2 108.63(5) . . ?
Cl1 Cd1 Cl3 108.48(5) . . ?
Cl2 Cd1 Cl3 108.33(4) . . ?
Cl1 Cd1 Cl4 113.27(5) . . ?
Cl2 Cd1 Cl4 110.92(5) . . ?
Cl3 Cd1 Cl4 107.08(5) . . ?
N12 C11 C17A 107.3(4) . . ?
N12 C11 H11 126.3 . . ?
C17A C11 H11 126.3 . . ?
C13 N12 C11 111.0(4) . . ?
C13 N12 C12 126.6(4) . . ?
C11 N12 C12 122.3(4) . . ?
N12 C12 H12A 109.5 . . ?
N12 C12 H12B 109.5 . . ?
H12A C12 H12B 109.5 . . ?
N12 C12 H12C 109.5 . . ?
H12A C12 H12C 109.5 . . ?
H12B C12 H12C 109.5 . . ?
N12 C13 N13A 106.4(4) . . ?
N12 C13 C131 128.1(5) . . ?
N13A C13 C131 125.4(4) . . ?
C13 N13A C14 129.7(4) . . ?
C13 N13A C17A 109.1(4) . . ?
C14 N13A C17A 121.2(4) . . ?
C15 C14 N13A 118.2(5) . . ?
C15 C14 H14 120.9 . . ?
N13A C14 H14 120.9 . . ?
C14 C15 C16 122.0(5) . . ?
C14 C15 H15 119 . . ?
C16 C15 H15 119 . . ?
C17 C16 C15 120.1(5) . . ?
C17 C16 H16 119.9 . . ?
C15 C16 H16 119.9 . . ?
C16 C17 C17A 119.0(5) . . ?
C16 C17 H17 120.5 . . ?
C17A C17 H17 120.5 . . ?
C11 C17A N13A 106.2(4) . . ?
C11 C17A C17 134.4(5) . . ?
N13A C17A C17 119.4(5) . . ?
N22 C21 C27A 107.8(5) . . ?
N22 C21 H21 126.1 . . ?
C27A C21 H21 126.1 . . ?
C23 N22 C21 110.8(4) . . ?
C23 N22 C22 126.0(5) . . ?
C21 N22 C22 123.1(4) . . ?
N22 C22 H22A 109.5 . . ?
N22 C22 H22B 109.5 . . ?
H22A C22 H22B 109.5 . . ?
N22 C22 H22C 109.5 . . ?
H22A C22 H22C 109.5 . . ?
H22B C22 H22C 109.5 . . ?
N22 C23 N23A 106.0(4) . . ?
N22 C23 C231 129.2(5) . . ?
N23A C23 C231 124.8(4) . . ?
C23 N23A C24 128.9(4) . . ?
C23 N23A C27A 109.5(4) . . ?
C24 N23A C27A 121.6(4) . . ?
C25 C24 N23A 117.7(5) . . ?
C25 C24 H24 121.2 . . ?
N23A C24 H24 121.2 . . ?
C24 C25 C26 122.1(5) . . ?
C24 C25 H25 118.9 . . ?
C26 C25 H25 118.9 . . ?
C27 C26 C25 120.6(5) . . ?
C27 C26 H26 119.7 . . ?
C25 C26 H26 119.7 . . ?
C26 C27 C27A 118.4(5) . . ?
C26 C27 H27 120.8 . . ?
C27A C27 H27 120.8 . . ?
C21 C27A N23A 105.9(5) . . ?
C21 C27A C27 134.6(5) . . ?
N23A C27A C27 119.5(5) . . ?
N132 C131 C136 123.5(5) . . ?
N132 C131 C13 115.0(4) . . ?
C136 C131 C13 121.5(4) . . ?
C135 C136 C131 118.2(5) . . ?
C135 C136 H136 120.9 . . ?
C131 C136 H136 120.9 . . ?
C136 C135 C134 119.0(5) . . ?
C136 C135 H135 120.5 . . ?
C134 C135 H135 120.5 . . ?
C135 C134 C133 119.4(5) . . ?
C135 C134 H134 120.3 . . ?
C133 C134 H134 120.3 . . ?
N132 C133 C134 123.1(5) . . ?
N132 C133 H133 118.5 . . ?
C134 C133 H133 118.5 . . ?
C133 N132 C131 116.8(5) . . ?
N232 C231 C236 123.4(5) . . ?
N232 C231 C23 115.7(4) . . ?
C236 C231 C23 120.9(5) . . ?
C235 C236 C231 117.8(5) . . ?
C235 C236 H236 121.1 . . ?
C231 C236 H236 121.1 . . ?
C234 C235 C236 119.7(5) . . ?
C234 C235 H235 120.2 . . ?
C236 C235 H235 120.2 . . ?
C235 C234 C233 118.1(5) . . ?
C235 C234 H234 120.9 . . ?
C233 C234 H234 120.9 . . ?
N232 C233 C234 124.0(5) . . ?
N232 C233 H233 118 . . ?
C234 C233 H233 118 . . ?
C233 N232 C231 117.1(5) . . ?

loop_
_geom_bond_atom_site_label_1
_geom_bond_atom_site_label_2
_geom_bond_distance
_geom_bond_site_symmetry_2
_geom_bond_publ_flag
Cd1 Cl1 2.4353(13) . ?
Cd1 Cl2 2.4452(13) . ?
Cd1 Cl3 2.4719(13) . ?
Cd1 Cl4 2.4829(13) . ?
C11 N12 1.365(6) . ?
C11 C17A 1.370(7) . ?
C11 H11 0.95 . ?
N12 C13 1.344(6) . ?
N12 C12 1.494(7) . ?
C12 H12A 0.98 . ?
C12 H12B 0.98 . ?
C12 H12C 0.98 . ?
C13 N13A 1.364(6) . ?
C13 C131 1.470(7) . ?
N13A C14 1.393(7) . ?
N13A C17A 1.405(7) . ?
C14 C15 1.348(7) . ?
C14 H14 0.95 . ?
C15 C16 1.431(8) . ?
C15 H15 0.95 . ?
C16 C17 1.352(8) . ?
C16 H16 0.95 . ?
C17 C17A 1.418(7) . ?
C17 H17 0.95 . ?
C21 N22 1.364(7) . ?
C21 C27A 1.365(7) . ?
C21 H21 0.95 . ?
N22 C23 1.348(6) . ?
N22 C22 1.472(7) . ?
C22 H22A 0.98 . ?
C22 H22B 0.98 . ?
C22 H22C 0.98 . ?
C23 N23A 1.366(6) . ?
C23 C231 1.460(7) . ?
N23A C24 1.396(6) . ?
N23A C27A 1.401(6) . ?
C24 C25 1.348(7) . ?
C24 H24 0.95 . ?
C25 C26 1.428(8) . ?
C25 H25 0.95 . ?
C26 C27 1.352(8) . ?
C26 H26 0.95 . ?
C27 C27A 1.421(7) . ?
C27 H27 0.95 . ?
C131 N132 1.343(6) . ?
C131 C136 1.399(7) . ?
C136 C135 1.372(7) . ?
C136 H136 0.95 . ?
C135 C134 1.379(8) . ?
C135 H135 0.95 . ?
C134 C133 1.380(8) . ?
C134 H134 0.95 . ?
C133 N132 1.343(7) . ?
C133 H133 0.95 . ?
C231 N232 1.339(6) . ?
C231 C236 1.403(7) . ?
C236 C235 1.388(8) . ?
C236 H236 0.95 . ?
C235 C234 1.375(8) . ?
C235 H235 0.95 . ?
C234 C233 1.393(8) . ?
C234 H234 0.95 . ?
C233 N232 1.334(7) . ?
C233 H233 0.95 . ?

loop_
_geom_hbond_atom_site_label_D
_geom_hbond_atom_site_label_H
_geom_hbond_atom_site_label_A
_geom_hbond_distance_DH
_geom_hbond_distance_HA
_geom_hbond_distance_DA
_geom_hbond_angle_DHA
_geom_hbond_site_symmetry_A
_geom_hbond_publ_flag
C12 H12B Cl2 0.98 2.83 3.782(5) 164.1 . yes
C14 H14 N132 0.95 2.47 2.978(7) 113.7 . yes
C17 H17 Cl3 0.95 2.66 3.441(5) 139.7 2_645 yes
C21 H21 Cl4 0.95 2.77 3.581(6) 144.2 2_645 yes
C22 H22A Cl1 0.98 2.78 3.397(6) 121.8 4_666 yes
C24 H24 Cl3 0.95 2.63 3.452(5) 144.4 . yes
C24 H24 N232 0.95 2.41 2.940(7) 114.8 . yes
C133 H133 Cl1 0.95 2.83 3.740(6) 161.7 4_666 yes

loop_
_geom_torsion_atom_site_label_1
_geom_torsion_atom_site_label_2
_geom_torsion_atom_site_label_3
_geom_torsion_atom_site_label_4
_geom_torsion
_geom_torsion_site_symmetry_1
_geom_torsion_site_symmetry_2
_geom_torsion_site_symmetry_3
_geom_torsion_site_symmetry_4
_geom_torsion_publ_flag
C17A C11 N12 C13 0.7(6) . . . . ?
C17A C11 N12 C12 -176.3(4) . . . . ?
C11 N12 C13 N13A -0.4(5) . . . . ?
C12 N12 C13 N13A 176.4(4) . . . . ?
C11 N12 C13 C131 -179.2(5) . . . . ?
C12 N12 C13 C131 -2.3(8) . . . . ?
N12 C13 N13A C14 178.9(5) . . . . ?
C131 C13 N13A C14 -2.3(8) . . . . ?
N12 C13 N13A C17A 0.0(5) . . . . ?
C131 C13 N13A C17A 178.8(4) . . . . ?
C13 N13A C14 C15 -179.8(5) . . . . ?
C17A N13A C14 C15 -1.1(7) . . . . ?
N13A C14 C15 C16 -1.6(8) . . . . ?
C14 C15 C16 C17 2.9(8) . . . . ?
C15 C16 C17 C17A -1.3(8) . . . . ?
N12 C11 C17A N13A -0.6(5) . . . . ?
N12 C11 C17A C17 178.0(6) . . . . ?
C13 N13A C17A C11 0.4(5) . . . . ?
C14 N13A C17A C11 -178.6(4) . . . . ?
C13 N13A C17A C17 -178.5(4) . . . . ?
C14 N13A C17A C17 2.5(7) . . . . ?
C16 C17 C17A C11 -179.7(6) . . . . ?
C16 C17 C17A N13A -1.2(8) . . . . ?
C27A C21 N22 C23 0.6(6) . . . . ?
C27A C21 N22 C22 -175.9(5) . . . . ?
C21 N22 C23 N23A -1.1(6) . . . . ?
C22 N22 C23 N23A 175.2(5) . . . . ?
C21 N22 C23 C231 179.1(5) . . . . ?
C22 N22 C23 C231 -4.6(8) . . . . ?
N22 C23 N23A C24 178.8(5) . . . . ?
C231 C23 N23A C24 -1.4(8) . . . . ?
N22 C23 N23A C27A 1.2(5) . . . . ?
C231 C23 N23A C27A -179.0(4) . . . . ?
C23 N23A C24 C25 -178.9(5) . . . . ?
C27A N23A C24 C25 -1.6(7) . . . . ?
N23A C24 C25 C26 -0.8(8) . . . . ?
C24 C25 C26 C27 2.2(8) . . . . ?
C25 C26 C27 C27A -1.3(8) . . . . ?
N22 C21 C27A N23A 0.2(6) . . . . ?
N22 C21 C27A C27 178.8(6) . . . . ?
C23 N23A C27A C21 -0.9(6) . . . . ?
C24 N23A C27A C21 -178.7(4) . . . . ?
C23 N23A C27A C27 -179.7(4) . . . . ?
C24 N23A C27A C27 2.5(7) . . . . ?
C26 C27 C27A C21 -179.4(6) . . . . ?
C26 C27 C27A N23A -1.0(7) . . . . ?
N12 C13 C131 N132 142.4(5) . . . . ?
N13A C13 C131 N132 -36.1(7) . . . . ?
N12 C13 C131 C136 -36.3(8) . . . . ?
N13A C13 C131 C136 145.2(5) . . . . ?
N132 C131 C136 C135 -2.0(8) . . . . ?
C13 C131 C136 C135 176.5(5) . . . . ?
C131 C136 C135 C134 0.7(8) . . . . ?
C136 C135 C134 C133 1.0(8) . . . . ?
C135 C134 C133 N132 -1.5(8) . . . . ?
C134 C133 N132 C131 0.2(8) . . . . ?
C136 C131 N132 C133 1.6(7) . . . . ?
C13 C131 N132 C133 -177.1(4) . . . . ?
N22 C23 C231 N232 143.7(5) . . . . ?
N23A C23 C231 N232 -36.0(7) . . . . ?
N22 C23 C231 C236 -35.7(8) . . . . ?
N23A C23 C231 C236 144.5(5) . . . . ?
N232 C231 C236 C235 -1.0(8) . . . . ?
C23 C231 C236 C235 178.5(5) . . . . ?
C231 C236 C235 C234 1.0(8) . . . . ?
C236 C235 C234 C233 0.0(8) . . . . ?
C235 C234 C233 N232 -1.1(9) . . . . ?
C234 C233 N232 C231 1.2(8) . . . . ?
C236 C231 N232 C233 -0.1(7) . . . . ?
C23 C231 N232 C233 -179.6(5) . . . . ?
